data_7213761
loop_
_publ_author_name
'Dobrowolski, Micha\/l A.'
'Garbarino, Gaston'
'Mezouar, Mohamed'
'Ciesielski, Arkadiusz'
'Cyra\'nski, Micha\/l K.'

_publ_section_title
;
 Structural diversities of charge transfer organic complexes. Focus on
 benzenoid hydrocarbons and 7,7,8,8-tetracyanoquinodimethane
;
_journal_issue 3
_journal_name_full CrystEngComm
_journal_page_first 415
_journal_paper_doi 10.1039/c3ce41703d
_journal_volume 16
_journal_year 2014
_chemical_formula_moiety 'C12 H4 N4, 2(C16 H10)'
_chemical_formula_sum 'C44 H24 N4'
_chemical_formula_weight 608.67
_chemical_name_systematic
; 
 Pyrene-7,7,8,8-tetracyanoquinodimethane complex (2:1)
;
_space_group_IT_number 2
_symmetry_cell_setting triclinic
_symmetry_space_group_name_Hall '-P 1'
_symmetry_space_group_name_H-M 'P -1'
_atom_sites_solution_hydrogens geom
_atom_sites_solution_primary direct
_atom_sites_solution_secondary difmap
_audit_creation_method SHELXL-97
_cell_angle_alpha 107.42(5)
_cell_angle_beta 106.46(3)
_cell_angle_gamma 93.44(4)
_cell_formula_units_Z 1
_cell_length_a 7.004(2)
_cell_length_b 10.090(5)
_cell_length_c 11.783(5)
_cell_measurement_temperature 100(2)
_cell_volume 752.4(6)
_computing_structure_refinement 'SHELXL-97 (Sheldrick, 1997)'
_computing_structure_solution 'SHELXS-97 (Sheldrick, 1990)'
_diffrn_ambient_temperature 100(2)
_diffrn_measured_fraction_theta_full 0.997
_diffrn_measured_fraction_theta_max 0.997
_diffrn_radiation_monochromator graphite
_diffrn_radiation_source 'fine-focus sealed tube'
_diffrn_radiation_type MoK\a
_diffrn_radiation_wavelength 0.71073
_diffrn_reflns_av_R_equivalents 0.2214
_diffrn_reflns_av_sigmaI/netI 0.1286
_diffrn_reflns_limit_h_max 8
_diffrn_reflns_limit_h_min -8
_diffrn_reflns_limit_k_max 12
_diffrn_reflns_limit_k_min -12
_diffrn_reflns_limit_l_max 14
_diffrn_reflns_limit_l_min -14
_diffrn_reflns_number 10917
_diffrn_reflns_theta_full 25.10
_diffrn_reflns_theta_max 25.10
_diffrn_reflns_theta_min 3.65
_exptl_absorpt_coefficient_mu 0.080
_exptl_absorpt_correction_type none
_exptl_crystal_colour Purple
_exptl_crystal_density_diffrn 1.343
_exptl_crystal_density_method 'not measured'
_exptl_crystal_description Needle
_exptl_crystal_F_000 316
_exptl_crystal_size_max 0.3
_exptl_crystal_size_mid 0.15
_exptl_crystal_size_min 0.1
_refine_diff_density_max 0.353
_refine_diff_density_min -0.350
_refine_diff_density_rms 0.090
_refine_ls_extinction_method none
_refine_ls_goodness_of_fit_ref 0.977
_refine_ls_hydrogen_treatment mixed
_refine_ls_matrix_type full
_refine_ls_number_parameters 265
_refine_ls_number_reflns 2667
_refine_ls_number_restraints 0
_refine_ls_restrained_S_all 0.977
_refine_ls_R_factor_all 0.1418
_refine_ls_R_factor_gt 0.0945
_refine_ls_shift/su_max 0.002
_refine_ls_shift/su_mean 0.000
_refine_ls_structure_factor_coef Fsqd
_refine_ls_weighting_details 'calc w=1/[\s^2^(Fo^2^)+(0.1590P)^2^+0.0000P] where P=(Fo^2^+2Fc^2^)/3'
_refine_ls_weighting_scheme calc
_refine_ls_wR_factor_gt 0.2292
_refine_ls_wR_factor_ref 0.2737
_reflns_number_gt 1454
_reflns_number_total 2667
_reflns_threshold_expression >2sigma(I)
_cod_data_source_file c3ce41703d.txt
_cod_data_source_block pyrentq
_cod_depositor_comments
;
The following automatic conversions were performed:

'_symmetry_cell_setting' value 'Triclinic' changed to 'triclinic'
according to
/usr/data/users/saulius/automatic-downloads/current/RSC/lib/dictionaries/cif_core.dic
dictionary named 'cif_core.dic' version 2.4.2 from
2011-04-26.

'_exptl_absorpt_correction_type' value 'None' changed to
'none' according to
/usr/data/users/saulius/automatic-downloads/current/RSC/lib/dictionaries/cif_core.dic
dictionary named 'cif_core.dic' version 2.4.2 from 2011-04-26.

Automatic conversion script
Id: cif_fix_values 2281 2013-09-26 08:29:07Z andrius 
;
_cod_original_sg_symbol_H-M P-1
_cod_database_code 7213761

loop_
_symmetry_equiv_pos_as_xyz
'x, y, z'
'-x, -y, -z'

loop_
_atom_site_label
_atom_site_type_symbol
_atom_site_fract_x
_atom_site_fract_y
_atom_site_fract_z
_atom_site_U_iso_or_equiv
_atom_site_adp_type
_atom_site_occupancy
_atom_site_symmetry_multiplicity
_atom_site_calc_flag
C1 C 0.0621(5) 0.6450(4) 0.0309(4) 0.0395(10) Uani 1 1 d
C2 C -0.0274(5) 0.5563(4) -0.0984(4) 0.0386(10) Uani 1 1 d
H2 H -0.053(6) 0.600(4) -0.167(4) 0.042(11) Uiso 1 1 d
C3 C 0.1229(5) 0.7864(4) 0.0573(4) 0.0393(10) Uani 1 1 d
N7 N 0.0658(5) 0.8966(4) -0.1174(4) 0.0491(10) Uani 1 1 d
C5 C 0.0875(5) 0.5839(4) 0.1264(4) 0.0401(10) Uani 1 1 d
H5 H 0.158(6) 0.659(4) 0.217(4) 0.047(11) Uiso 1 1 d
N8 N 0.2987(6) 0.9483(4) 0.2858(4) 0.0571(11) Uani 1 1 d
C4 C 0.0945(6) 0.8486(4) -0.0376(4) 0.0407(10) Uani 1 1 d
C6 C 0.2196(6) 0.8781(4) 0.1843(4) 0.0450(11) Uani 1 1 d
C9 C 0.5109(5) 0.5640(4) 0.9865(4) 0.0376(9) Uani 1 1 d
C10 C 0.4420(5) 0.5624(4) 0.8599(4) 0.0389(10) Uani 1 1 d
C11 C 0.5998(5) 0.6921(4) 1.0858(4) 0.0396(10) Uani 1 1 d
C12 C 0.4650(6) 0.6889(5) 0.8362(4) 0.0439(10) Uani 1 1 d
H12 H 0.404(6) 0.685(4) 0.739(4) 0.040(10) Uiso 1 1 d
C13 C 0.3542(6) 0.4310(4) 0.7624(4) 0.0425(10) Uani 1 1 d
H13 H 0.323(5) 0.435(4) 0.672(4) 0.032(9) Uiso 1 1 d
C14 C 0.6662(6) 0.6896(5) 1.2119(4) 0.0437(10) Uani 1 1 d
H14 H 0.723(7) 0.784(5) 1.279(4) 0.053(12) Uiso 1 1 d
C15 C 0.6206(6) 0.8163(4) 1.0565(4) 0.0456(11) Uani 1 1 d
H15 H 0.685(6) 0.909(4) 1.127(4) 0.041(10) Uiso 1 1 d
C16 C 0.5544(6) 0.8143(5) 0.9347(4) 0.0493(11) Uani 1 1 d
H16 H 0.557(7) 0.908(5) 0.908(4) 0.064(13) Uiso 1 1 d
C17 C 0.0430(6) 0.5690(4) 0.5063(3) 0.0396(10) Uani 1 1 d
C18 C 0.2074(6) 0.5845(4) 0.4605(3) 0.0430(10) Uani 1 1 d
C19 C 0.2788(6) 0.4626(5) 0.4016(4) 0.0472(11) Uani 1 1 d
H19 H 0.384(7) 0.475(5) 0.368(4) 0.062(14) Uiso 1 1 d
C20 C -0.0322(6) 0.6889(5) 0.5657(4) 0.0460(11) Uani 1 1 d
C21 C 0.1970(6) 0.3314(5) 0.3878(4) 0.0469(11) Uani 1 1 d
H21 H 0.246(6) 0.244(4) 0.340(4) 0.042(10) Uiso 1 1 d
C22 C 0.0551(7) 0.8212(5) 0.5775(4) 0.0496(11) Uani 1 1 d
H22 H -0.006(6) 0.901(5) 0.613(4) 0.052(12) Uiso 1 1 d
C23 C 0.2880(7) 0.7208(5) 0.4739(4) 0.0509(12) Uani 1 1 d
H23 H 0.407(6) 0.737(4) 0.437(3) 0.032(9) Uiso 1 1 d
C24 C 0.2142(7) 0.8379(5) 0.5318(4) 0.0552(12) Uani 1 1 d
H24 H 0.267(6) 0.933(5) 0.532(4) 0.046(11) Uiso 1 1 d

loop_
_atom_site_aniso_label
_atom_site_aniso_U_11
_atom_site_aniso_U_22
_atom_site_aniso_U_33
_atom_site_aniso_U_23
_atom_site_aniso_U_13
_atom_site_aniso_U_12
C1 0.0219(19) 0.041(2) 0.048(2) 0.0098(19) 0.0062(17) 0.0024(16)
C2 0.027(2) 0.039(2) 0.041(2) 0.0089(19) 0.0041(17) 0.0009(16)
C3 0.0239(19) 0.042(2) 0.047(2) 0.0113(19) 0.0074(17) 0.0040(16)
N7 0.042(2) 0.040(2) 0.054(2) 0.0084(18) 0.0085(17) -0.0016(16)
C5 0.027(2) 0.039(2) 0.045(2) 0.0079(19) 0.0032(17) 0.0006(17)
N8 0.057(2) 0.049(2) 0.051(2) 0.0077(19) 0.0058(19) 0.0015(19)
C4 0.032(2) 0.035(2) 0.045(2) 0.0023(19) 0.0083(18) 0.0029(17)
C6 0.034(2) 0.046(2) 0.049(3) 0.011(2) 0.0085(19) 0.0026(18)
C9 0.0231(18) 0.036(2) 0.045(2) 0.0013(18) 0.0094(16) 0.0021(16)
C10 0.0245(19) 0.043(2) 0.042(2) 0.0073(18) 0.0073(17) 0.0016(16)
C11 0.026(2) 0.040(2) 0.046(2) 0.0072(18) 0.0096(17) -0.0012(16)
C12 0.031(2) 0.055(3) 0.044(2) 0.016(2) 0.0099(18) 0.0089(19)
C13 0.026(2) 0.052(3) 0.041(2) 0.009(2) 0.0057(17) 0.0016(18)
C14 0.031(2) 0.045(3) 0.047(2) 0.006(2) 0.0103(18) 0.0014(18)
C15 0.029(2) 0.039(2) 0.061(3) 0.009(2) 0.013(2) -0.0015(17)
C16 0.034(2) 0.048(3) 0.064(3) 0.017(2) 0.016(2) 0.0040(19)
C17 0.030(2) 0.048(2) 0.032(2) 0.0084(18) 0.0013(16) 0.0037(17)
C18 0.029(2) 0.055(3) 0.031(2) 0.0060(19) 0.0011(17) -0.0023(18)
C19 0.031(2) 0.062(3) 0.035(2) 0.002(2) 0.0056(18) 0.001(2)
C20 0.036(2) 0.052(3) 0.038(2) 0.0049(19) 0.0031(18) 0.0043(19)
C21 0.039(2) 0.054(3) 0.035(2) 0.002(2) 0.0046(19) 0.007(2)
C22 0.047(3) 0.049(3) 0.040(2) 0.007(2) 0.003(2) 0.007(2)
C23 0.037(2) 0.064(3) 0.041(2) 0.010(2) 0.0054(19) -0.004(2)
C24 0.051(3) 0.056(3) 0.050(3) 0.015(2) 0.007(2) -0.004(2)

loop_
_atom_type_symbol
_atom_type_description
_atom_type_scat_dispersion_real
_atom_type_scat_dispersion_imag
_atom_type_scat_source
C C 0.0033 0.0016 'International Tables Vol C Tables 4.2.6.8 and 6.1.1.4'
H H 0.0000 0.0000 'International Tables Vol C Tables 4.2.6.8 and 6.1.1.4'
N N 0.0061 0.0033 'International Tables Vol C Tables 4.2.6.8 and 6.1.1.4'

loop_
_geom_angle_atom_site_label_1
_geom_angle_atom_site_label_2
_geom_angle_atom_site_label_3
_geom_angle
_geom_angle_site_symmetry_1
_geom_angle_site_symmetry_3
C3 C1 C5 121.9(4) . .
C3 C1 C2 119.1(4) . .
C5 C1 C2 119.1(4) . .
C5 C2 C1 119.9(4) 2_565 .
C1 C3 C4 122.1(4) . .
C1 C3 C6 121.2(4) . .
C4 C3 C6 116.7(4) . .
C2 C5 C1 121.0(4) 2_565 .
N7 C4 C3 177.9(4) . .
N8 C6 C3 178.3(5) . .
C11 C9 C10 120.4(4) . .
C11 C9 C9 119.8(5) . 2_667
C10 C9 C9 119.8(4) . 2_667
C12 C10 C9 118.6(4) . .
C12 C10 C13 122.7(4) . .
C9 C10 C13 118.6(4) . .
C15 C11 C9 118.6(4) . .
C15 C11 C14 122.7(4) . .
C9 C11 C14 118.7(4) . .
C10 C12 C16 120.6(4) . .
C14 C13 C10 121.4(4) 2_667 .
C13 C14 C11 121.6(4) 2_667 .
C16 C15 C11 120.9(4) . .
C15 C16 C12 121.0(4) . .
C20 C17 C18 120.4(4) . .
C20 C17 C17 120.5(5) . 2_566
C18 C17 C17 119.1(5) . 2_566
C23 C18 C19 123.2(4) . .
C23 C18 C17 117.8(4) . .
C19 C18 C17 119.0(4) . .
C21 C19 C18 122.4(4) . .
C22 C20 C17 119.2(4) . .
C22 C20 C21 122.2(4) . 2_566
C17 C20 C21 118.6(4) . 2_566
C19 C21 C20 120.4(4) . 2_566
C20 C22 C24 121.1(5) . .
C24 C23 C18 121.7(4) . .
C23 C24 C22 119.8(5) . .

loop_
_geom_bond_atom_site_label_1
_geom_bond_atom_site_label_2
_geom_bond_distance
_geom_bond_site_symmetry_2
C1 C3 1.379(5) .
C1 C5 1.412(6) .
C1 C2 1.445(6) .
C2 C5 1.363(6) 2_565
C3 C4 1.411(6) .
C3 C6 1.441(6) .
N7 C4 1.157(5) .
C5 C2 1.363(6) 2_565
N8 C6 1.144(5) .
C9 C11 1.419(6) .
C9 C10 1.427(6) .
C9 C9 1.428(8) 2_667
C10 C12 1.396(6) .
C10 C13 1.430(6) .
C11 C15 1.406(6) .
C11 C14 1.434(6) .
C12 C16 1.397(6) .
C13 C14 1.347(6) 2_667
C14 C13 1.347(6) 2_667
C15 C16 1.371(6) .
C17 C20 1.418(6) .
C17 C18 1.422(6) .
C17 C17 1.430(8) 2_566
C18 C23 1.401(6) .
C18 C19 1.415(6) .
C19 C21 1.355(6) .
C20 C22 1.385(6) .
C20 C21 1.439(6) 2_566
C21 C20 1.439(6) 2_566
C22 C24 1.389(7) .
C23 C24 1.385(7) .
